data_4331346
loop_
_publ_author_name
'Bin Liu'
'Ran Shang'
'Ke-Li Hu'
'Zhe-Ming Wang'
'Song Gao'

_publ_section_title
;
 A New Series of Chiral Metal Formate Frameworks of [HONH3][MII(HCOO)3] (M
 = Mn, Co, Ni, Zn, and Mg): Synthesis, Structures, and Properties
;
_journal_name_full 'Inorganic Chemistry'
_journal_page_first 13363
_journal_page_last 13372
_journal_paper_doi 10.1021/ic302129m
_journal_volume 51
_journal_year 2012
_chemical_formula_sum 'C3 H7 Co N O7'
_chemical_formula_weight 228.03
_chemical_name_systematic
; 
 ? 
;
_space_group_IT_number 19
_symmetry_cell_setting orthorhombic
_symmetry_space_group_name_Hall 'P 2ac 2ab'
_symmetry_space_group_name_H-M 'P 21 21 21'
_atom_sites_solution_hydrogens geom
_atom_sites_solution_primary direct
_atom_sites_solution_secondary difmap
_audit_creation_method SHELXL-97
_cell_angle_alpha 90.00
_cell_angle_beta 90.00
_cell_angle_gamma 90.00
_cell_formula_units_Z 4
_cell_length_a 7.6839(3)
_cell_length_b 7.7555(3)
_cell_length_c 13.0195(6)
_cell_measurement_reflns_used 14052
_cell_measurement_temperature 293(2)
_cell_measurement_theta_max 27.46
_cell_measurement_theta_min 3.73
_cell_volume 775.86(6)
_computing_cell_refinement 'HKL Scalepack (Otwinowski & Minor, 1997)'
_computing_data_collection 'KappaCCD (Nonius B. V., 1998)'
_computing_data_reduction 'HKL Denzo (Otwinowski & Minor, 1997) & maXus (Mackay et al., 1998)'
_computing_molecular_graphics 'Bruker SHELXTL V5.1 (Sheldrick, 1998)'
_computing_publication_material 'SHELXL-97 (Sheldrick, 1997)'
_computing_structure_refinement 'SHELXL-97 (Sheldrick, 1997)'
_computing_structure_solution 'SHELXS-97 (Sheldrick, 1997)'
_diffrn_ambient_temperature 293(2)
_diffrn_detector_area_resol_mean 9
_diffrn_measured_fraction_theta_full 0.997
_diffrn_measured_fraction_theta_max 0.997
_diffrn_measurement_device_type 'NONIUS KappaCCD'
_diffrn_measurement_method CCD
_diffrn_radiation_monochromator graphite
_diffrn_radiation_source 'fine-focus sealed tube'
_diffrn_radiation_type MoK\a
_diffrn_radiation_wavelength 0.71073
_diffrn_reflns_av_R_equivalents 0.0731
_diffrn_reflns_av_sigmaI/netI 0.0618
_diffrn_reflns_limit_h_max 9
_diffrn_reflns_limit_h_min -9
_diffrn_reflns_limit_k_max 10
_diffrn_reflns_limit_k_min -10
_diffrn_reflns_limit_l_max 16
_diffrn_reflns_limit_l_min -16
_diffrn_reflns_number 14052
_diffrn_reflns_theta_full 27.46
_diffrn_reflns_theta_max 27.46
_diffrn_reflns_theta_min 3.73
_diffrn_standards_decay_% 0
_exptl_absorpt_coefficient_mu 2.215
_exptl_absorpt_correction_T_max 0.756
_exptl_absorpt_correction_T_min 0.688
_exptl_absorpt_correction_type multi-scan
_exptl_absorpt_process_details
;
multi-scan from symmetry-related measurements 
 Sortav (Blessing 1995, 1997)
;
_exptl_crystal_colour red
_exptl_crystal_density_diffrn 1.952
_exptl_crystal_description block
_exptl_crystal_F_000 460
_exptl_crystal_size_max 0.15
_exptl_crystal_size_mid 0.15
_exptl_crystal_size_min 0.13
_refine_diff_density_max 0.483
_refine_diff_density_min -0.308
_refine_diff_density_rms 0.070
_refine_ls_abs_structure_details 'Flack H D (1983), Acta Cryst. A39, 876-881'
_refine_ls_abs_structure_Flack 0.01(2)
_refine_ls_extinction_method none
_refine_ls_goodness_of_fit_ref 0.947
_refine_ls_hydrogen_treatment constr
_refine_ls_matrix_type full
_refine_ls_number_parameters 109
_refine_ls_number_reflns 1763
_refine_ls_number_restraints 0
_refine_ls_restrained_S_all 0.947
_refine_ls_R_factor_all 0.0561
_refine_ls_R_factor_gt 0.0301
_refine_ls_shift/su_max 0.001
_refine_ls_shift/su_mean 0.000
_refine_ls_structure_factor_coef Fsqd
_refine_ls_weighting_details 'calc w=1/[\s^2^(Fo^2^)+(0.0264P)^2^+0.0000P] where P=(Fo^2^+2Fc^2^)/3'
_refine_ls_weighting_scheme calc
_refine_ls_wR_factor_gt 0.0543
_refine_ls_wR_factor_ref 0.0580
_reflns_number_gt 1283
_reflns_number_total 1763
_reflns_threshold_expression >2sigma(I)
_cod_data_source_file ic302129m_si_002_2.cif
_cod_data_source_block 2Co
_cod_depositor_comments
;
The following automatic conversions were performed:

'_refine_ls_hydrogen_treatment' value 'constr.' was replaced with the
value 'constr' as specified in the replacement file
'src/cod-tools/trunk/data/replacement-values/replacement_values.lst'.

Automatic conversion script
Id: cif_fix_values 5376 2017-05-30 11:51:03Z andrius 
;
_cod_database_code 4331346

loop_
_symmetry_equiv_pos_as_xyz
'x, y, z'
'-x+1/2, -y, z+1/2'
'-x, y+1/2, -z+1/2'
'x+1/2, -y+1/2, -z'

loop_
_atom_site_label
_atom_site_type_symbol
_atom_site_fract_x
_atom_site_fract_y
_atom_site_fract_z
_atom_site_U_iso_or_equiv
_atom_site_adp_type
_atom_site_occupancy
_atom_site_symmetry_multiplicity
_atom_site_calc_flag
_atom_site_refinement_flags
Co1 Co 0.55048(4) 0.49456(5) 0.08481(3) 0.02158(12) Uani 1 1 d .
C1 C 0.4259(4) 0.2260(4) 0.2384(2) 0.0308(8) Uani 1 1 d .
H1 H 0.5335 0.1752 0.2262 0.037 Uiso 1 1 calc R
C2 C 0.2931(4) 0.7696(4) 0.0262(3) 0.0346(9) Uani 1 1 d .
H2 H 0.3559 0.7744 -0.0348 0.042 Uiso 1 1 calc R
C3 C 0.3135(5) 0.2682(4) -0.0355(3) 0.0337(8) Uani 1 1 d .
H3 H 0.2463 0.2771 0.0237 0.040 Uiso 1 1 calc R
O1 O 0.3929(3) 0.3633(3) 0.19142(16) 0.0293(5) Uani 1 1 d .
O2 O 0.3271(3) 0.1521(3) 0.29978(17) 0.0312(6) Uani 1 1 d .
O3 O 0.3410(3) 0.6646(2) 0.09035(18) 0.0360(5) Uani 1 1 d .
O4 O 0.1678(3) 0.8711(3) 0.03503(16) 0.0301(5) Uani 1 1 d .
O5 O 0.4514(3) 0.3518(3) -0.03780(17) 0.0344(5) Uani 1 1 d .
O6 O 0.2566(3) 0.1724(3) -0.10609(16) 0.0280(5) Uani 1 1 d .
O7 O 0.0827(2) 0.5097(3) 0.22994(18) 0.0497(6) Uani 1 1 d .
H7 H 0.1810 0.4848 0.2103 0.075 Uiso 1 1 calc R
N1 N -0.0010(3) 0.3612(3) 0.2656(2) 0.0375(7) Uani 1 1 d .
H1A H 0.0768 0.2773 0.2740 0.056 Uiso 1 1 calc R
H1B H -0.0807 0.3280 0.2201 0.056 Uiso 1 1 calc R
H1C H -0.0525 0.3836 0.3254 0.056 Uiso 1 1 calc R

loop_
_atom_site_aniso_label
_atom_site_aniso_U_11
_atom_site_aniso_U_22
_atom_site_aniso_U_33
_atom_site_aniso_U_23
_atom_site_aniso_U_13
_atom_site_aniso_U_12
Co1 0.01957(18) 0.02078(19) 0.0244(2) 0.0006(3) 0.00071(18) -0.0006(2)
C1 0.0257(18) 0.0373(19) 0.029(2) 0.0039(17) 0.0005(17) 0.0059(16)
C2 0.033(2) 0.043(2) 0.028(2) 0.0060(19) 0.0046(18) 0.0184(17)
C3 0.028(2) 0.045(2) 0.028(2) -0.0027(19) 0.0044(18) -0.0031(17)
O1 0.0251(12) 0.0285(12) 0.0344(14) 0.0108(12) 0.0039(11) 0.0005(10)
O2 0.0261(12) 0.0336(13) 0.0339(14) 0.0131(12) 0.0071(12) -0.0004(11)
O3 0.0339(13) 0.0358(12) 0.0384(14) 0.0110(14) 0.0043(13) 0.0150(11)
O4 0.0295(13) 0.0337(13) 0.0271(13) 0.0053(11) -0.0009(11) 0.0143(11)
O5 0.0284(12) 0.0399(13) 0.0349(14) -0.0085(12) -0.0014(12) -0.0117(12)
O6 0.0257(12) 0.0316(13) 0.0268(15) -0.0051(11) 0.0005(10) -0.0102(10)
O7 0.0323(12) 0.0390(12) 0.0780(17) 0.0008(18) 0.0180(11) -0.0068(16)
N1 0.0341(16) 0.0430(17) 0.0355(18) -0.0032(16) 0.0017(14) 0.0024(13)

loop_
_atom_type_symbol
_atom_type_description
_atom_type_scat_dispersion_real
_atom_type_scat_dispersion_imag
_atom_type_scat_source
C C 0.0033 0.0016 'International Tables Vol C Tables 4.2.6.8 and 6.1.1.4'
H H 0.0000 0.0000 'International Tables Vol C Tables 4.2.6.8 and 6.1.1.4'
N N 0.0061 0.0033 'International Tables Vol C Tables 4.2.6.8 and 6.1.1.4'
O O 0.0106 0.0060 'International Tables Vol C Tables 4.2.6.8 and 6.1.1.4'
Co Co 0.3494 0.9721 'International Tables Vol C Tables 4.2.6.8 and 6.1.1.4'

loop_
_geom_angle_atom_site_label_1
_geom_angle_atom_site_label_2
_geom_angle_atom_site_label_3
_geom_angle
_geom_angle_site_symmetry_1
_geom_angle_site_symmetry_3
O6 Co1 O4 94.72(8) 4 4_565
O6 Co1 O3 170.31(9) 4 .
O4 Co1 O3 92.50(9) 4_565 .
O6 Co1 O5 92.85(9) 4 .
O4 Co1 O5 81.38(9) 4_565 .
O3 Co1 O5 94.62(9) . .
O6 Co1 O1 92.86(8) 4 .
O4 Co1 O1 170.28(8) 4_565 .
O3 Co1 O1 80.71(8) . .
O5 Co1 O1 92.18(8) . .
O6 Co1 O2 85.82(8) 4 3_655
O4 Co1 O2 92.86(8) 4_565 3_655
O3 Co1 O2 87.37(9) . 3_655
O5 Co1 O2 173.97(9) . 3_655
O1 Co1 O2 93.76(8) . 3_655
O2 C1 O1 125.6(3) . .
O2 C1 H1 117.2 . .
O1 C1 H1 117.2 . .
O3 C2 O4 126.1(3) . .
O3 C2 H2 117.0 . .
O4 C2 H2 117.0 . .
O5 C3 O6 125.8(3) . .
O5 C3 H3 117.1 . .
O6 C3 H3 117.1 . .
C1 O1 Co1 128.01(19) . .
C1 O2 Co1 116.38(19) . 3_645
C2 O3 Co1 129.1(2) . .
C2 O4 Co1 125.5(2) . 4_465
C3 O5 Co1 124.7(2) . .
C3 O6 Co1 122.5(2) . 4_455
N1 O7 H7 109.5 . .
O7 N1 H1A 109.5 . .
O7 N1 H1B 109.5 . .
H1A N1 H1B 109.5 . .
O7 N1 H1C 109.5 . .
H1A N1 H1C 109.5 . .
H1B N1 H1C 109.5 . .

loop_
_geom_bond_atom_site_label_1
_geom_bond_atom_site_label_2
_geom_bond_distance
_geom_bond_site_symmetry_2
Co1 O6 2.064(2) 4
Co1 O4 2.081(2) 4_565
Co1 O3 2.082(2) .
Co1 O5 2.087(2) .
Co1 O1 2.104(2) .
Co1 O2 2.153(2) 3_655
C1 O2 1.243(3) .
C1 O1 1.254(3) .
C1 H1 0.9300 .
C2 O3 1.223(4) .
C2 O4 1.249(3) .
C2 H2 0.9300 .
C3 O5 1.243(4) .
C3 O6 1.260(4) .
C3 H3 0.9300 .
O2 Co1 2.153(2) 3_645
O4 Co1 2.081(2) 4_465
O6 Co1 2.064(2) 4_455
O7 N1 1.399(3) .
O7 H7 0.8200 .
N1 H1A 0.8900 .
N1 H1B 0.8900 .
N1 H1C 0.8900 .

loop_
_geom_hbond_atom_site_label_D
_geom_hbond_atom_site_label_H
_geom_hbond_atom_site_label_A
_geom_hbond_distance_DH
_geom_hbond_distance_HA
_geom_hbond_distance_DA
_geom_hbond_angle_DHA
_geom_hbond_site_symmetry_A
O7 H7 O1 0.82 1.90 2.687(3) 161.3 .
O7 H7 O3 0.82 2.43 2.947(3) 122.2 .
N1 H1A O2 0.89 2.18 3.031(3) 159.5 .
N1 H1B O6 0.89 1.94 2.801(4) 162.3 4_455
N1 H1C O4 0.89 2.02 2.896(3) 165.9 3_545
N1 H1A O7 0.89 2.41 2.798(3) 106.5 3_545
